data_1502518
loop_
_publ_author_name
'Barab\'e, Francis'
'Levesque, Patrick'
'Korobkov, Ilia'
'Barriault, Louis'

_publ_section_title
;
 Synthesis of fused carbocycles via a selective 6-endo dig
 gold(I)-catalyzed carbocyclization.
;
_journal_issue 20
_journal_name_full 'Organic letters'
_journal_page_first 5580
_journal_page_last 5583
_journal_paper_doi 10.1021/ol202314q
_journal_volume 13
_journal_year 2011
_chemical_formula_sum 'C22 H26 O5'
_chemical_formula_weight 370.43
_chemical_name_systematic
;

 ?

;
_space_group_IT_number 14
_symmetry_cell_setting monoclinic
_symmetry_space_group_name_Hall '-P 2yn'
_symmetry_space_group_name_H-M 'P 1 21/n 1'
_atom_sites_solution_hydrogens geom
_atom_sites_solution_primary direct
_atom_sites_solution_secondary difmap
_audit_creation_method SHELXL-97
_cell_angle_alpha 90.00
_cell_angle_beta 110.52(3)
_cell_angle_gamma 90.00
_cell_formula_units_Z 4
_cell_length_a 12.355(18)
_cell_length_b 13.259(19)
_cell_length_c 12.748(19)
_cell_measurement_reflns_used 5758
_cell_measurement_temperature 200(2)
_cell_measurement_theta_max 26.38
_cell_measurement_theta_min 2.30
_cell_volume 1956(5)
_computing_cell_refinement 'SMART, Bruker (2000)'
_computing_data_collection 'SMART, Bruker (2000)'
_computing_data_reduction 'XPREP, Bruker (2000)'
_computing_molecular_graphics 'SHELXTL, Bruker (2000)'
_computing_publication_material 'SHELXTL, Bruker (2000)'
_computing_structure_refinement 'SHELXL-97 (Sheldrick, 1997)'
_computing_structure_solution 'SHELXS-97 (Sheldrick, 1990)'
_diffrn_ambient_temperature 200(2)
_diffrn_measured_fraction_theta_full 0.873
_diffrn_measured_fraction_theta_max 0.875
_diffrn_measurement_device_type 'CCD area detector'
_diffrn_measurement_method 'phi and omega scans'
_diffrn_radiation_monochromator graphite
_diffrn_radiation_source 'fine-focus sealed tube'
_diffrn_radiation_type MoK\a
_diffrn_radiation_wavelength 0.71073
_diffrn_reflns_av_R_equivalents 0.0478
_diffrn_reflns_av_sigmaI/netI 0.0465
_diffrn_reflns_limit_h_max 15
_diffrn_reflns_limit_h_min -15
_diffrn_reflns_limit_k_max 16
_diffrn_reflns_limit_k_min -16
_diffrn_reflns_limit_l_max 15
_diffrn_reflns_limit_l_min -15
_diffrn_reflns_number 13122
_diffrn_reflns_theta_full 25.00
_diffrn_reflns_theta_max 26.39
_diffrn_reflns_theta_min 2.34
_diffrn_standards_decay_% <1
_exptl_absorpt_coefficient_mu 0.088
_exptl_absorpt_correction_T_max 0.9808
_exptl_absorpt_correction_T_min 0.9723
_exptl_absorpt_correction_type multi-scan
_exptl_absorpt_process_details 'SADABS, Bruker (2000)'
_exptl_crystal_colour colorless
_exptl_crystal_density_diffrn 1.258
_exptl_crystal_density_meas ?
_exptl_crystal_density_method 'not measured'
_exptl_crystal_description block
_exptl_crystal_F_000 792
_exptl_crystal_size_max 0.32
_exptl_crystal_size_mid 0.25
_exptl_crystal_size_min 0.22
_refine_diff_density_max 0.268
_refine_diff_density_min -0.238
_refine_diff_density_rms 0.052
_refine_ls_extinction_method none
_refine_ls_goodness_of_fit_ref 1.035
_refine_ls_hydrogen_treatment constr
_refine_ls_matrix_type full
_refine_ls_number_parameters 244
_refine_ls_number_reflns 3500
_refine_ls_number_restraints 0
_refine_ls_restrained_S_all 1.035
_refine_ls_R_factor_all 0.0993
_refine_ls_R_factor_gt 0.0530
_refine_ls_shift/su_max 0.001
_refine_ls_shift/su_mean 0.001
_refine_ls_structure_factor_coef Fsqd
_refine_ls_weighting_details 'calc w=1/[\s^2^(Fo^2^)+(0.0695P)^2^+1.3447P] where P=(Fo^2^+2Fc^2^)/3'
_refine_ls_weighting_scheme calc
_refine_ls_wR_factor_gt 0.1328
_refine_ls_wR_factor_ref 0.1692
_reflns_number_gt 2201
_reflns_number_total 3500
_reflns_threshold_expression >2sigma(I)
_cod_data_source_file ol202314q_si_002.cif
_cod_data_source_block lb53
_cod_depositor_comments
;
The following automatic conversions were performed:

'_symmetry_cell_setting' value 'Monoclinic' changed to 'monoclinic'
according to /home/saulius/struct/CIF-dictionaries/cif_core.dic
dictionary named 'cif_core.dic' version 2.4.1 from 2010-06-29.

Automatic conversion script
Id: cif_fix_values 1715 2011-07-08 13:25:40Z adriana 

The following automatic conversions were performed:

'_exptl_crystal_density_meas' value 'n/a' was changed to '?' - the
value is perceived as not measured.

Automatic conversion script
Id: cif_fix_values 3008 2015-01-20 13:52:24Z robertas 
;
_cod_original_sg_symbol_H-M P2(1)/n
_cod_database_code 1502518

loop_
_symmetry_equiv_pos_as_xyz
'x, y, z'
'-x+1/2, y+1/2, -z+1/2'
'-x, -y, -z'
'x-1/2, -y-1/2, z-1/2'

loop_
_atom_site_label
_atom_site_type_symbol
_atom_site_fract_x
_atom_site_fract_y
_atom_site_fract_z
_atom_site_U_iso_or_equiv
_atom_site_adp_type
_atom_site_occupancy
_atom_site_symmetry_multiplicity
_atom_site_calc_flag
_atom_site_refinement_flags
O1 O 0.32408(19) 0.08859(13) 0.49210(17) 0.0448(5) Uani 1 1 d .
O2 O 0.16498(18) 0.18504(12) 0.87321(17) 0.0424(5) Uani 1 1 d .
O3 O 0.01117(16) 0.17400(11) 0.71237(16) 0.0379(5) Uani 1 1 d .
O4 O -0.04320(19) -0.07418(14) 0.67786(19) 0.0518(6) Uani 1 1 d .
O5 O 0.0089(2) -0.03122(14) 0.86006(18) 0.0518(6) Uani 1 1 d .
C1 C 0.2815(2) 0.04217(17) 0.5497(2) 0.0350(6) Uani 1 1 d .
C2 C 0.2330(3) -0.06446(17) 0.5292(2) 0.0400(7) Uani 1 1 d .
H2A H 0.2958 -0.1141 0.5399 0.048 Uiso 1 1 calc R
H2B H 0.1767 -0.0712 0.4520 0.048 Uiso 1 1 calc R
C3 C 0.1736(3) -0.08185(16) 0.6147(2) 0.0382(6) Uani 1 1 d .
H3A H 0.2239 -0.1216 0.6791 0.046 Uiso 1 1 calc R
H3B H 0.0998 -0.1185 0.5801 0.046 Uiso 1 1 calc R
C4 C 0.1516(2) 0.02476(15) 0.6531(2) 0.0308(6) Uani 1 1 d .
H4A H 0.0826 0.0543 0.5938 0.037 Uiso 1 1 calc R
C5 C 0.1308(2) 0.02861(16) 0.7657(2) 0.0318(6) Uani 1 1 d .
C6 C 0.2384(2) -0.01222(17) 0.8611(2) 0.0330(6) Uani 1 1 d .
H6A H 0.2369 0.0131 0.9336 0.040 Uiso 1 1 calc R
H6B H 0.2338 -0.0867 0.8623 0.040 Uiso 1 1 calc R
C7 C 0.3524(2) 0.01759(16) 0.8499(2) 0.0333(6) Uani 1 1 d .
H7A H 0.4202 0.0055 0.9130 0.040 Uiso 1 1 calc R
C8 C 0.3671(2) 0.05927(15) 0.7600(2) 0.0316(6) Uani 1 1 d .
C9 C 0.2620(2) 0.08517(15) 0.6547(2) 0.0298(6) Uani 1 1 d .
C10 C 0.0211(2) -0.03210(16) 0.7592(2) 0.0366(6) Uani 1 1 d .
C11 C -0.0822(3) -0.0949(2) 0.8763(3) 0.0505(8) Uani 1 1 d .
H11A H -0.1414 -0.1113 0.8028 0.061 Uiso 1 1 calc R
H11B H -0.1203 -0.0581 0.9214 0.061 Uiso 1 1 calc R
C12 C -0.0291(3) -0.1892(2) 0.9347(3) 0.0536(8) Uani 1 1 d .
H12A H -0.0893 -0.2321 0.9451 0.080 Uiso 1 1 calc R
H12B H 0.0284 -0.1726 1.0079 0.080 Uiso 1 1 calc R
H12C H 0.0084 -0.2253 0.8897 0.080 Uiso 1 1 calc R
C13 C 0.1068(2) 0.13773(16) 0.7930(2) 0.0334(6) Uani 1 1 d .
C14 C -0.0181(3) 0.27912(17) 0.7235(3) 0.0415(7) Uani 1 1 d .
H14A H 0.0500 0.3227 0.7342 0.050 Uiso 1 1 calc R
H14B H -0.0425 0.2871 0.7891 0.050 Uiso 1 1 calc R
C15 C -0.1147(3) 0.3084(2) 0.6184(3) 0.0589(9) Uani 1 1 d .
H15A H -0.1356 0.3790 0.6235 0.088 Uiso 1 1 calc R
H15B H -0.1820 0.2653 0.6091 0.088 Uiso 1 1 calc R
H15C H -0.0898 0.2998 0.5539 0.088 Uiso 1 1 calc R
C16 C 0.4888(2) 0.08730(16) 0.7662(2) 0.0322(6) Uani 1 1 d .
C17 C 0.5495(3) 0.16366(19) 0.8379(3) 0.0433(7) Uani 1 1 d .
H17A H 0.5130 0.2006 0.8800 0.052 Uiso 1 1 calc R
C18 C 0.6646(3) 0.1870(2) 0.8490(3) 0.0503(8) Uani 1 1 d .
H18A H 0.7043 0.2395 0.8982 0.060 Uiso 1 1 calc R
C19 C 0.7202(3) 0.1338(2) 0.7885(3) 0.0476(7) Uani 1 1 d .
H19A H 0.7979 0.1489 0.7968 0.057 Uiso 1 1 calc R
C20 C 0.6602(3) 0.05835(19) 0.7160(3) 0.0430(7) Uani 1 1 d .
H20A H 0.6973 0.0214 0.6743 0.052 Uiso 1 1 calc R
C21 C 0.5458(2) 0.03611(17) 0.7036(2) 0.0367(6) Uani 1 1 d .
H21A H 0.5057 -0.0146 0.6520 0.044 Uiso 1 1 calc R
C22 C 0.2468(2) 0.20002(15) 0.6426(2) 0.0346(6) Uani 1 1 d .
H22A H 0.3197 0.2310 0.6453 0.052 Uiso 1 1 calc R
H22B H 0.2245 0.2265 0.7039 0.052 Uiso 1 1 calc R
H22C H 0.1863 0.2159 0.5708 0.052 Uiso 1 1 calc R

loop_
_atom_site_aniso_label
_atom_site_aniso_U_11
_atom_site_aniso_U_22
_atom_site_aniso_U_33
_atom_site_aniso_U_23
_atom_site_aniso_U_13
_atom_site_aniso_U_12
O1 0.0577(14) 0.0408(10) 0.0397(12) -0.0002(8) 0.0219(11) -0.0021(8)
O2 0.0448(12) 0.0366(9) 0.0407(12) -0.0086(8) 0.0087(10) -0.0008(8)
O3 0.0369(11) 0.0251(8) 0.0453(12) -0.0035(7) 0.0062(9) 0.0017(7)
O4 0.0449(13) 0.0532(11) 0.0509(14) -0.0037(9) 0.0087(11) -0.0190(9)
O5 0.0523(14) 0.0548(11) 0.0516(15) -0.0035(9) 0.0225(12) -0.0185(9)
C1 0.0354(16) 0.0300(11) 0.0348(16) 0.0019(10) 0.0065(13) 0.0046(10)
C2 0.0499(18) 0.0290(11) 0.0356(16) -0.0056(10) 0.0083(14) 0.0026(11)
C3 0.0442(17) 0.0242(11) 0.0423(17) -0.0035(10) 0.0101(14) -0.0033(10)
C4 0.0325(15) 0.0225(10) 0.0312(14) 0.0012(9) 0.0035(11) 0.0002(9)
C5 0.0327(15) 0.0255(11) 0.0346(16) 0.0013(9) 0.0085(12) -0.0020(9)
C6 0.0320(15) 0.0318(11) 0.0344(15) 0.0042(9) 0.0108(12) 0.0012(9)
C7 0.0300(15) 0.0331(12) 0.0315(15) 0.0022(10) 0.0039(12) 0.0040(9)
C8 0.0340(15) 0.0228(10) 0.0358(15) -0.0026(9) 0.0094(12) 0.0004(9)
C9 0.0346(15) 0.0220(10) 0.0301(15) 0.0002(8) 0.0081(12) 0.0004(9)
C10 0.0350(16) 0.0251(11) 0.0461(18) 0.0036(10) 0.0098(14) -0.0019(10)
C11 0.0434(19) 0.0526(16) 0.063(2) -0.0002(14) 0.0276(17) -0.0096(13)
C12 0.051(2) 0.0528(16) 0.060(2) 0.0047(14) 0.0229(18) -0.0032(13)
C13 0.0369(16) 0.0257(11) 0.0368(16) -0.0001(10) 0.0116(13) -0.0028(9)
C14 0.0444(18) 0.0257(11) 0.0492(18) -0.0027(10) 0.0100(15) 0.0035(10)
C15 0.062(2) 0.0363(14) 0.062(2) -0.0037(13) 0.0010(18) 0.0131(13)
C16 0.0321(15) 0.0290(11) 0.0339(15) 0.0014(9) 0.0096(12) 0.0012(9)
C17 0.0452(19) 0.0433(14) 0.0441(19) -0.0103(12) 0.0190(15) -0.0049(12)
C18 0.046(2) 0.0531(16) 0.048(2) -0.0172(13) 0.0112(16) -0.0147(13)
C19 0.0372(18) 0.0559(16) 0.048(2) 0.0027(13) 0.0129(15) -0.0046(13)
C20 0.0438(18) 0.0448(14) 0.0443(19) 0.0015(12) 0.0203(15) 0.0085(12)
C21 0.0413(17) 0.0288(11) 0.0393(17) -0.0018(10) 0.0135(14) 0.0020(10)
C22 0.0427(17) 0.0229(11) 0.0397(16) 0.0015(9) 0.0162(13) -0.0011(9)

loop_
_atom_type_symbol
_atom_type_description
_atom_type_scat_dispersion_real
_atom_type_scat_dispersion_imag
_atom_type_scat_source
C C 0.0033 0.0016 'International Tables Vol C Tables 4.2.6.8 and 6.1.1.4'
H H 0.0000 0.0000 'International Tables Vol C Tables 4.2.6.8 and 6.1.1.4'
O O 0.0106 0.0060 'International Tables Vol C Tables 4.2.6.8 and 6.1.1.4'

loop_
_geom_angle_atom_site_label_1
_geom_angle_atom_site_label_2
_geom_angle_atom_site_label_3
_geom_angle
C13 O3 C14 116.5(2)
C10 O5 C11 118.3(2)
O1 C1 C2 126.7(2)
O1 C1 C9 124.7(2)
C2 C1 C9 108.5(2)
C1 C2 C3 106.1(2)
C2 C3 C4 105.6(2)
C5 C4 C3 115.34(19)
C5 C4 C9 113.4(2)
C3 C4 C9 102.7(2)
C13 C5 C4 110.40(19)
C13 C5 C6 109.3(2)
C4 C5 C6 109.9(2)
C13 C5 C10 105.4(2)
C4 C5 C10 111.0(2)
C6 C5 C10 110.7(2)
C7 C6 C5 113.9(2)
C8 C7 C6 126.6(3)
C7 C8 C16 118.9(2)
C7 C8 C9 120.7(3)
C16 C8 C9 120.3(2)
C22 C9 C8 110.11(19)
C22 C9 C1 109.2(2)
C8 C9 C1 109.3(2)
C22 C9 C4 115.3(2)
C8 C9 C4 111.0(2)
C1 C9 C4 101.4(2)
O4 C10 O5 124.5(3)
O4 C10 C5 126.1(3)
O5 C10 C5 109.4(2)
O5 C11 C12 109.1(3)
O2 C13 O3 124.3(2)
O2 C13 C5 125.3(3)
O3 C13 C5 110.4(2)
O3 C14 C15 107.9(2)
C17 C16 C21 117.4(3)
C17 C16 C8 120.4(2)
C21 C16 C8 122.2(2)
C16 C17 C18 121.1(3)
C19 C18 C17 120.6(3)
C18 C19 C20 118.9(3)
C19 C20 C21 120.7(3)
C20 C21 C16 121.4(3)

loop_
_geom_bond_atom_site_label_1
_geom_bond_atom_site_label_2
_geom_bond_distance
O1 C1 1.210(3)
O2 C13 1.200(3)
O3 C13 1.354(3)
O3 C14 1.459(3)
O4 C10 1.200(4)
O5 C10 1.346(4)
O5 C11 1.478(4)
C1 C2 1.522(4)
C1 C9 1.550(4)
C2 C3 1.529(4)
C3 C4 1.551(4)
C4 C5 1.545(4)
C4 C9 1.576(4)
C5 C13 1.541(4)
C5 C6 1.551(4)
C5 C10 1.553(4)
C6 C7 1.516(4)
C7 C8 1.341(4)
C8 C16 1.525(4)
C8 C9 1.544(4)
C9 C22 1.535(4)
C11 C12 1.485(5)
C14 C15 1.500(4)
C16 C17 1.394(4)
C16 C21 1.409(4)
C17 C18 1.412(5)
C18 C19 1.391(4)
C19 C20 1.387(4)
C20 C21 1.398(5)

loop_
_geom_torsion_atom_site_label_1
_geom_torsion_atom_site_label_2
_geom_torsion_atom_site_label_3
_geom_torsion_atom_site_label_4
_geom_torsion
O1 C1 C2 C3 -171.6(3)
C9 C1 C2 C3 5.5(3)
C1 C2 C3 C4 19.5(3)
C2 C3 C4 C5 -160.3(2)
C2 C3 C4 C9 -36.4(3)
C3 C4 C5 C13 -178.5(2)
C9 C4 C5 C13 63.5(3)
C3 C4 C5 C6 60.9(3)
C9 C4 C5 C6 -57.2(2)
C3 C4 C5 C10 -62.0(3)
C9 C4 C5 C10 -179.99(18)
C13 C5 C6 C7 -83.4(3)
C4 C5 C6 C7 37.9(3)
C10 C5 C6 C7 160.9(2)
C5 C6 C7 C8 -11.6(3)
C6 C7 C8 C16 178.0(2)
C6 C7 C8 C9 2.1(4)
C7 C8 C9 C22 109.6(2)
C16 C8 C9 C22 -66.3(3)
C7 C8 C9 C1 -130.5(2)
C16 C8 C9 C1 53.7(3)
C7 C8 C9 C4 -19.4(3)
C16 C8 C9 C4 164.79(19)
O1 C1 C9 C22 27.6(4)
C2 C1 C9 C22 -149.6(2)
O1 C1 C9 C8 -93.0(3)
C2 C1 C9 C8 89.9(3)
O1 C1 C9 C4 149.7(3)
C2 C1 C9 C4 -27.4(3)
C5 C4 C9 C22 -78.6(3)
C3 C4 C9 C22 156.2(2)
C5 C4 C9 C8 47.5(3)
C3 C4 C9 C8 -77.7(2)
C5 C4 C9 C1 163.53(18)
C3 C4 C9 C1 38.4(2)
C11 O5 C10 O4 6.9(4)
C11 O5 C10 C5 -172.7(2)
C13 C5 C10 O4 117.0(3)
C4 C5 C10 O4 -2.6(4)
C6 C5 C10 O4 -124.9(3)
C13 C5 C10 O5 -63.4(3)
C4 C5 C10 O5 177.03(19)
C6 C5 C10 O5 54.7(3)
C10 O5 C11 C12 99.6(3)
C14 O3 C13 O2 2.7(4)
C14 O3 C13 C5 -176.3(2)
C4 C5 C13 O2 -118.3(3)
C6 C5 C13 O2 2.8(4)
C10 C5 C13 O2 121.8(3)
C4 C5 C13 O3 60.7(3)
C6 C5 C13 O3 -178.3(2)
C10 C5 C13 O3 -59.3(3)
C13 O3 C14 C15 171.7(3)
C7 C8 C16 C17 -66.4(3)
C9 C8 C16 C17 109.5(3)
C7 C8 C16 C21 111.5(3)
C9 C8 C16 C21 -72.6(3)
C21 C16 C17 C18 -1.4(4)
C8 C16 C17 C18 176.7(3)
C16 C17 C18 C19 -0.2(5)
C17 C18 C19 C20 0.9(5)
C18 C19 C20 C21 0.1(4)
C19 C20 C21 C16 -1.7(4)
C17 C16 C21 C20 2.3(4)
C8 C16 C21 C20 -175.7(2)
